data_7000400
loop_
_publ_author_name
'\<S\'icha, V\'aclav'
'Ple\<sek, Jarom\'ir'
'Kv\'i\<calov\'a, Magdalena'
'C\'isa\<rov\'a, Ivana'
'Gr\"uner, Bohum\'ir'

_publ_section_title
;
 Boron(8) substituted nitrilium and ammonium derivatives, versatile
 cobalt bis(1,2-dicarbollide) building blocks for synthetic purposes
;
_journal_issue 5
_journal_name_full 'Dalton Transactions'
_journal_page_first 851
_journal_page_last 860
_journal_paper_doi 10.1039/b814941k
_journal_year 2009
_chemical_compound_source 'synthesized by the authors'
_chemical_formula_moiety 'C6 H24 B18 Co N'
_chemical_formula_sum 'C6 H24 B18 Co N'
_chemical_formula_weight 363.77
_chemical_name_systematic
;
?
;
_space_group_IT_number 33
_symmetry_cell_setting orthorhombic
_symmetry_space_group_name_Hall 'P 2c -2n'
_symmetry_space_group_name_H-M 'P n a 21'
_atom_sites_solution_hydrogens geom
_atom_sites_solution_primary direct
_atom_sites_solution_secondary difmap
_audit_creation_method SHELXL-97
_cell_angle_alpha 90.00
_cell_angle_beta 90.00
_cell_angle_gamma 90.00
_cell_formula_units_Z 4
_cell_length_a 22.05980(10)
_cell_length_b 7.0999(2)
_cell_length_c 11.5587(3)
_cell_measurement_reflns_used 2415
_cell_measurement_temperature 150(2)
_cell_measurement_theta_max 27.5
_cell_measurement_theta_min 1
_cell_volume 1810.35(7)
_computing_cell_refinement 'COLLECT and DENZO'
_computing_data_collection 'COLLECT (Hooft, 1998) and DENZO (Otwinowski & Minor, 1997)'
_computing_data_reduction 'COLLECT and DENZO'
_computing_structure_refinement 'SHELXL-97 (Sheldrick, 1997)'
_computing_structure_solution 'SIR92 (Altomare et al., 1994)'
_diffrn_ambient_temperature 150(2)
_diffrn_detector_area_resol_mean 9.091
_diffrn_measured_fraction_theta_full 0.996
_diffrn_measured_fraction_theta_max 0.996
_diffrn_measurement_device_type 'Nonius KappaCCD area detector'
_diffrn_measurement_method '\f and \w scans to fill the Ewald sphere'
_diffrn_radiation_monochromator graphite
_diffrn_radiation_source 'fine-focus sealed tube'
_diffrn_radiation_type MoK\a
_diffrn_radiation_wavelength 0.71073
_diffrn_reflns_av_R_equivalents 0.0450
_diffrn_reflns_av_sigmaI/netI 0.0184
_diffrn_reflns_limit_h_max 28
_diffrn_reflns_limit_h_min -28
_diffrn_reflns_limit_k_max 9
_diffrn_reflns_limit_k_min -9
_diffrn_reflns_limit_l_max 14
_diffrn_reflns_limit_l_min -14
_diffrn_reflns_number 25157
_diffrn_reflns_theta_full 27.49
_diffrn_reflns_theta_max 27.49
_diffrn_reflns_theta_min 3.01
_diffrn_standards_number 0
_exptl_absorpt_coefficient_mu 0.935
_exptl_absorpt_correction_type none
_exptl_crystal_colour red
_exptl_crystal_density_diffrn 1.335
_exptl_crystal_density_method 'not measured'
_exptl_crystal_description plate
_exptl_crystal_F_000 736
_exptl_crystal_size_max 0.4
_exptl_crystal_size_mid 0.4
_exptl_crystal_size_min 0.3
_refine_diff_density_max 0.324
_refine_diff_density_min -0.390
_refine_diff_density_rms 0.045
_refine_ls_abs_structure_details 'Flack H D (1983), Acta Cryst. A39, 876-881'
_refine_ls_abs_structure_Flack 0.00(13)
_refine_ls_extinction_method none
_refine_ls_goodness_of_fit_ref 1.056
_refine_ls_hydrogen_treatment mixed
_refine_ls_matrix_type full
_refine_ls_number_parameters 273
_refine_ls_number_reflns 3943
_refine_ls_number_restraints 1
_refine_ls_restrained_S_all 1.056
_refine_ls_R_factor_all 0.0261
_refine_ls_R_factor_gt 0.0244
_refine_ls_shift/su_max 0.001
_refine_ls_shift/su_mean 0.000
_refine_ls_structure_factor_coef Fsqd
_refine_ls_weighting_details 'calc w=1/[\s^2^(Fo^2^)+(0.0371P)^2^+0.5901P] where P=(Fo^2^+2Fc^2^)/3'
_refine_ls_weighting_scheme calc
_refine_ls_wR_factor_gt 0.0634
_refine_ls_wR_factor_ref 0.0648
_reflns_number_gt 3795
_reflns_number_total 3943
_reflns_threshold_expression I>2\s(I)
_cod_data_source_file b814941k.txt
_cod_data_source_block 2
_cod_database_code 7000400

loop_
_symmetry_equiv_pos_as_xyz
'x, y, z'
'-x, -y, z+1/2'
'-x+1/2, y+1/2, z+1/2'
'x+1/2, -y+1/2, z'

loop_
_atom_site_label
_atom_site_type_symbol
_atom_site_fract_x
_atom_site_fract_y
_atom_site_fract_z
_atom_site_U_iso_or_equiv
_atom_site_adp_type
_atom_site_occupancy
_atom_site_symmetry_multiplicity
_atom_site_calc_flag
_atom_site_refinement_flags
_atom_site_disorder_assembly
_atom_site_disorder_group
Co3 Co 0.422893(8) 0.24021(2) 0.91204(4) 0.01233(7) Uani 1 1 d . . .
C1 C 0.36433(8) 0.3067(3) 1.04327(15) 0.0173(3) Uani 1 1 d . . .
H1 H 0.3842(9) 0.381(3) 1.0979(19) 0.022(5) Uiso 1 1 d . . .
C2 C 0.38405(8) 0.0868(2) 1.04180(15) 0.0179(3) Uani 1 1 d . . .
H2 H 0.4144(9) 0.048(3) 1.093(2) 0.019(5) Uiso 1 1 d . . .
B4 B 0.33920(7) 0.3831(2) 0.9126(2) 0.0157(3) Uani 1 1 d . . .
H4 H 0.3429(9) 0.520(3) 0.8893(19) 0.024(6) Uiso 1 1 d . . .
B5 B 0.28851(9) 0.3335(3) 1.02955(18) 0.0207(4) Uani 1 1 d . . .
H5 H 0.2617 0.4466 1.0698 0.025 Uiso 1 1 calc R . .
B6 B 0.31850(9) 0.1484(3) 1.11407(18) 0.0211(4) Uani 1 1 d . . .
H6 H 0.3117 0.1408 1.2082 0.025 Uiso 1 1 calc R . .
B7 B 0.37432(8) -0.0131(2) 0.9082(2) 0.0177(3) Uani 1 1 d . . .
H7 H 0.3981(10) -0.132(3) 0.8766(19) 0.025(6) Uiso 1 1 d . . .
B8 B 0.34197(9) 0.1749(3) 0.82487(17) 0.0163(4) Uani 1 1 d . . .
B9 B 0.27205(9) 0.2454(3) 0.88947(18) 0.0197(5) Uani 1 1 d . . .
H9 H 0.2340 0.2997 0.8377 0.024 Uiso 1 1 calc R . .
B10 B 0.25982(9) 0.1005(3) 1.01361(17) 0.0220(4) Uani 1 1 d . . .
H10 H 0.2139 0.0606 1.0416 0.026 Uiso 1 1 calc R . .
B11 B 0.32293(9) -0.0555(3) 1.02635(19) 0.0220(4) Uani 1 1 d . . .
H11 H 0.3187 -0.1968 1.0645 0.026 Uiso 1 1 calc R . .
B12 B 0.29371(9) 0.0014(3) 0.88742(16) 0.0212(4) Uani 1 1 d . . .
H12 H 0.2696 -0.1031 0.8343 0.025 Uiso 1 1 calc R . .
C1' C 0.50113(8) 0.3165(2) 0.99333(15) 0.0163(3) Uani 1 1 d . . .
H1' H 0.4933(9) 0.321(3) 1.067(2) 0.013(5) Uiso 1 1 d . . .
C2' C 0.47404(6) 0.47855(19) 0.90874(18) 0.0156(3) Uani 1 1 d . . .
H2' H 0.4511(8) 0.578(3) 0.9436(15) 0.008(4) Uiso 1 1 d . . .
B4' B 0.50714(8) 0.1044(2) 0.92436(18) 0.0163(3) Uani 1 1 d . . .
H4' H 0.5058(9) -0.025(3) 0.9749(19) 0.019(5) Uiso 1 1 d . . .
B5' B 0.57209(9) 0.2516(3) 0.9537(2) 0.0190(5) Uani 1 1 d . . .
H5' H 0.6081 0.2066 1.0136 0.023 Uiso 1 1 calc R . .
B6' B 0.54933(8) 0.4900(3) 0.94656(17) 0.0187(4) Uani 1 1 d . . .
H6' H 0.5698 0.5992 1.0016 0.022 Uiso 1 1 calc R . .
B7' B 0.45900(8) 0.3938(3) 0.77378(16) 0.0155(3) Uani 1 1 d . . .
H7' H 0.4287(9) 0.467(3) 0.721(2) 0.027(6) Uiso 1 1 d . . .
B8' B 0.48199(8) 0.1488(3) 0.77825(16) 0.0158(4) Uani 1 1 d . . .
H8' H 0.4671(8) 0.042(3) 0.7193(16) 0.010(4) Uiso 1 1 d . . .
B9' B 0.56150(9) 0.1489(3) 0.81503(17) 0.0192(4) Uani 1 1 d . . .
H9' H 0.5915 0.0364 0.7834 0.023 Uiso 1 1 calc R . .
B10' B 0.58792(9) 0.3864(3) 0.82779(18) 0.0208(4) Uani 1 1 d . . .
H10' H 0.6343 0.4273 0.8036 0.025 Uiso 1 1 calc R . .
B11' B 0.52443(9) 0.5374(3) 0.80468(17) 0.0192(4) Uani 1 1 d . . .
H11' H 0.5294 0.6789 0.7670 0.023 Uiso 1 1 calc R . .
B12' B 0.53186(9) 0.3264(3) 0.72216(16) 0.0181(4) Uani 1 1 d . . .
H12' H 0.5425 0.3302 0.6292 0.022 Uiso 1 1 calc R . .
N1 N 0.34117(7) 0.1754(2) 0.69449(14) 0.0189(3) Uani 1 1 d . . .
C3 C 0.33764(8) 0.1731(3) 0.59612(16) 0.0188(3) Uani 1 1 d . . .
C4 C 0.33273(9) 0.1684(3) 0.47097(16) 0.0240(4) Uani 1 1 d . . .
H4A H 0.2994 0.0891 0.4491 0.036 Uiso 1 1 calc R . .
H4B H 0.3696 0.1194 0.4386 0.036 Uiso 1 1 calc R . .
H4C H 0.3260 0.2936 0.4424 0.036 Uiso 1 1 calc R . .

loop_
_atom_site_aniso_label
_atom_site_aniso_U_11
_atom_site_aniso_U_22
_atom_site_aniso_U_33
_atom_site_aniso_U_23
_atom_site_aniso_U_13
_atom_site_aniso_U_12
Co3 0.01386(10) 0.01269(10) 0.01043(10) -0.00005(10) -0.00028(10) 0.00057(6)
C1 0.0186(8) 0.0189(8) 0.0143(8) -0.0023(7) 0.0020(7) 0.0018(6)
C2 0.0207(8) 0.0193(8) 0.0135(7) 0.0032(6) 0.0022(7) 0.0010(6)
B4 0.0155(7) 0.0166(7) 0.0149(8) 0.0000(9) -0.0019(9) 0.0026(6)
B5 0.0179(9) 0.0252(10) 0.0191(9) -0.0029(8) -0.0008(8) 0.0017(8)
B6 0.0208(9) 0.0252(10) 0.0174(10) 0.0018(8) 0.0030(7) 0.0005(8)
B7 0.0210(8) 0.0149(7) 0.0174(8) 0.0013(10) 0.0011(9) -0.0021(6)
B8 0.0169(9) 0.0160(9) 0.0161(9) -0.0002(7) -0.0011(7) -0.0015(7)
B9 0.0142(9) 0.0228(9) 0.0221(15) -0.0014(7) -0.0016(7) 0.0002(6)
B10 0.0208(9) 0.0267(10) 0.0184(10) -0.0011(8) 0.0013(7) -0.0012(8)
B11 0.0251(10) 0.0197(9) 0.0211(10) 0.0032(8) 0.0042(7) -0.0018(7)
B12 0.0213(9) 0.0202(8) 0.0222(11) -0.0021(7) 0.0007(7) -0.0058(7)
C1' 0.0189(8) 0.0194(8) 0.0104(7) -0.0008(6) -0.0009(6) 0.0003(6)
C2' 0.0181(7) 0.0144(6) 0.0143(6) -0.0009(8) -0.0003(8) -0.0015(5)
B4' 0.0174(8) 0.0161(7) 0.0154(9) 0.0001(8) -0.0010(7) 0.0042(6)
B5' 0.0169(11) 0.0263(12) 0.0138(9) -0.0008(7) -0.0009(7) 0.0029(7)
B6' 0.0184(9) 0.0215(9) 0.0160(9) -0.0021(7) -0.0006(7) -0.0027(7)
B7' 0.0187(8) 0.0158(8) 0.0119(8) 0.0012(6) -0.0003(7) -0.0008(7)
B8' 0.0199(9) 0.0161(9) 0.0114(9) -0.0003(7) 0.0008(7) 0.0035(6)
B9' 0.0213(9) 0.0218(10) 0.0146(9) -0.0016(7) -0.0003(7) 0.0043(7)
B10' 0.0199(9) 0.0264(10) 0.0162(9) 0.0006(8) 0.0005(7) -0.0003(8)
B11' 0.0216(9) 0.0192(9) 0.0169(9) 0.0010(7) 0.0008(7) -0.0017(7)
B12' 0.0191(9) 0.0209(9) 0.0144(9) 0.0011(7) 0.0016(7) 0.0000(7)
N1 0.0179(7) 0.0198(8) 0.0189(8) -0.0016(6) -0.0025(6) -0.0016(6)
C3 0.0170(7) 0.0199(8) 0.0194(9) -0.0021(7) -0.0012(6) -0.0019(6)
C4 0.0299(10) 0.0276(10) 0.0146(9) -0.0013(7) -0.0013(7) -0.0028(7)

loop_
_atom_type_symbol
_atom_type_description
_atom_type_scat_dispersion_real
_atom_type_scat_dispersion_imag
_atom_type_scat_source
C C 0.0033 0.0016 'International Tables Vol C Tables 4.2.6.8 and 6.1.1.4'
H H 0.0000 0.0000 'International Tables Vol C Tables 4.2.6.8 and 6.1.1.4'
B B 0.0013 0.0007 'International Tables Vol C Tables 4.2.6.8 and 6.1.1.4'
N N 0.0061 0.0033 'International Tables Vol C Tables 4.2.6.8 and 6.1.1.4'
Co Co 0.3494 0.9721 'International Tables Vol C Tables 4.2.6.8 and 6.1.1.4'

loop_
_geom_angle_atom_site_label_1
_geom_angle_atom_site_label_2
_geom_angle_atom_site_label_3
_geom_angle
_geom_angle_site_symmetry_1
_geom_angle_site_symmetry_3
_geom_angle_publ_flag
C2' Co3 C1' 46.99(7) . . ?
C2' Co3 C2 133.64(8) . . ?
C1' Co3 C2 99.12(7) . . ?
C2' Co3 C1 99.90(7) . . ?
C1' Co3 C1 97.55(7) . . ?
C2 Co3 C1 46.70(7) . . ?
C2' Co3 B7' 48.77(8) . . ?
C1' Co3 B7' 83.75(7) . . ?
C2 Co3 B7' 177.12(8) . . ?
C1 Co3 B7' 133.30(7) . . ?
C2' Co3 B7 176.29(8) . . ?
C1' Co3 B7 132.18(8) . . ?
C2 Co3 B7 48.92(8) . . ?
C1 Co3 B7 83.74(8) . . ?
B7' Co3 B7 128.77(9) . . ?
C2' Co3 B4' 83.83(6) . . ?
C1' Co3 B4' 48.79(7) . . ?
C2 Co3 B4' 94.39(7) . . ?
C1 Co3 B4' 127.91(8) . . ?
B7' Co3 B4' 87.38(7) . . ?
B7 Co3 B4' 93.43(7) . . ?
C2' Co3 B8 130.21(7) . . ?
C1' Co3 B8 177.19(7) . . ?
C2 Co3 B8 83.00(7) . . ?
C1 Co3 B8 82.53(8) . . ?
B7' Co3 B8 94.14(8) . . ?
B7 Co3 B8 50.64(8) . . ?
B4' Co3 B8 133.11(8) . . ?
C2' Co3 B4 94.91(6) . . ?
C1' Co3 B4 127.77(8) . . ?
C2 Co3 B4 83.50(8) . . ?
C1 Co3 B4 48.22(8) . . ?
B7' Co3 B4 94.88(8) . . ?
B7 Co3 B4 88.01(6) . . ?
B4' Co3 B4 175.71(10) . . ?
B8 Co3 B4 50.45(8) . . ?
C2' Co3 B8' 84.26(7) . . ?
C1' Co3 B8' 84.10(7) . . ?
C2 Co3 B8' 129.00(7) . . ?
C1 Co3 B8' 175.54(7) . . ?
B7' Co3 B8' 50.91(7) . . ?
B7 Co3 B8' 92.07(8) . . ?
B4' Co3 B8' 50.62(8) . . ?
B8 Co3 B8' 96.02(8) . . ?
B4 Co3 B8' 133.41(9) . . ?
C2 C1 B5 111.90(14) . . ?
C2 C1 B4 112.71(13) . . ?
B5 C1 B4 63.74(11) . . ?
C2 C1 B6 62.15(12) . . ?
B5 C1 B6 62.39(12) . . ?
B4 C1 B6 116.12(14) . . ?
C2 C1 Co3 66.47(8) . . ?
B5 C1 Co3 125.49(12) . . ?
B4 C1 Co3 67.71(8) . . ?
B6 C1 Co3 124.95(12) . . ?
C2 C1 H1 115.1(13) . . ?
B5 C1 H1 117.7(12) . . ?
B4 C1 H1 125.2(13) . . ?
B6 C1 H1 108.9(13) . . ?
Co3 C1 H1 109.6(13) . . ?
C1 C2 B11 111.23(14) . . ?
C1 C2 B7 112.01(13) . . ?
B11 C2 B7 63.79(11) . . ?
C1 C2 B6 61.73(12) . . ?
B11 C2 B6 62.32(12) . . ?
B7 C2 B6 115.86(14) . . ?
C1 C2 Co3 66.83(8) . . ?
B11 C2 Co3 125.07(12) . . ?
B7 C2 Co3 67.12(8) . . ?
B6 C2 Co3 124.89(12) . . ?
C1 C2 H2 118.0(13) . . ?
B11 C2 H2 117.6(13) . . ?
B7 C2 H2 122.4(13) . . ?
B6 C2 H2 111.8(13) . . ?
Co3 C2 H2 108.5(13) . . ?
C1 B4 B5 57.94(11) . . ?
C1 B4 B8 103.22(12) . . ?
B5 B4 B8 106.65(13) . . ?
C1 B4 B9 103.19(13) . . ?
B5 B4 B9 59.32(11) . . ?
B8 B4 B9 59.67(10) . . ?
C1 B4 Co3 64.07(8) . . ?
B5 B4 Co3 117.09(12) . . ?
B8 B4 Co3 64.63(8) . . ?
B9 B4 Co3 117.43(10) . . ?
C1 B4 H4 121.1(13) . . ?
B5 B4 H4 116.2(12) . . ?
B8 B4 H4 129.6(12) . . ?
B9 B4 H4 123.4(12) . . ?
Co3 B4 H4 113.0(12) . . ?
C1 B5 B6 59.59(11) . . ?
C1 B5 B9 104.38(14) . . ?
B6 B5 B9 108.61(14) . . ?
C1 B5 B10 104.87(14) . . ?
B6 B5 B10 59.93(12) . . ?
B9 B5 B10 60.33(11) . . ?
C1 B5 B4 58.32(10) . . ?
B6 B5 B4 109.28(13) . . ?
B9 B5 B4 60.50(11) . . ?
B10 B5 B4 109.06(14) . . ?
C1 B5 H5 125.0 . . ?
B6 B5 H5 120.7 . . ?
B9 B5 H5 122.3 . . ?
B10 B5 H5 122.1 . . ?
B4 B5 H5 120.8 . . ?
C1 B6 C2 56.12(10) . . ?
C1 B6 B5 58.02(11) . . ?
C2 B6 B5 103.56(14) . . ?
C1 B6 B11 103.27(14) . . ?
C2 B6 B11 57.96(11) . . ?
B5 B6 B11 108.21(15) . . ?
C1 B6 B10 104.06(14) . . ?
C2 B6 B10 104.26(14) . . ?
B5 B6 B10 60.44(12) . . ?
B11 B6 B10 60.54(12) . . ?
C1 B6 H6 125.6 . . ?
C2 B6 H6 125.5 . . ?
B5 B6 H6 122.2 . . ?
B11 B6 H6 122.3 . . ?
B10 B6 H6 122.7 . . ?
C2 B7 B8 103.03(12) . . ?
C2 B7 B12 102.74(14) . . ?
B8 B7 B12 59.48(10) . . ?
C2 B7 B11 57.59(12) . . ?
B8 B7 B11 106.32(13) . . ?
B12 B7 B11 59.19(11) . . ?
C2 B7 Co3 63.96(8) . . ?
B8 B7 Co3 64.90(8) . . ?
B12 B7 Co3 117.38(10) . . ?
B11 B7 Co3 116.72(13) . . ?
C2 B7 H7 125.4(12) . . ?
B8 B7 H7 127.2(12) . . ?
B12 B7 H7 119.4(12) . . ?
B11 B7 H7 116.2(12) . . ?
Co3 B7 H7 116.0(12) . . ?
N1 B8 B12 113.60(14) . . ?
N1 B8 B9 114.05(15) . . ?
B12 B8 B9 60.52(11) . . ?
N1 B8 B4 124.28(16) . . ?
B12 B8 B4 108.67(14) . . ?
B9 B8 B4 60.20(10) . . ?
N1 B8 B7 122.88(16) . . ?
B12 B8 B7 60.34(11) . . ?
B9 B8 B7 109.14(14) . . ?
B4 B8 B7 108.87(14) . . ?
N1 B8 Co3 119.26(13) . . ?
B12 B8 Co3 117.74(12) . . ?
B9 B8 Co3 118.14(12) . . ?
B4 B8 Co3 64.92(8) . . ?
B7 B8 Co3 64.47(8) . . ?
B5 B9 B8 107.69(14) . . ?
B5 B9 B10 60.04(12) . . ?
B8 B9 B10 107.76(14) . . ?
B5 B9 B4 60.19(12) . . ?
B8 B9 B4 60.13(11) . . ?
B10 B9 B4 108.58(14) . . ?
B5 B9 B12 107.32(14) . . ?
B8 B9 B12 59.65(11) . . ?
B10 B9 B12 59.70(11) . . ?
B4 B9 B12 107.92(13) . . ?
B5 B9 H9 122.0 . . ?
B8 B9 H9 122.0 . . ?
B10 B9 H9 121.6 . . ?
B4 B9 H9 121.3 . . ?
B12 B9 H9 122.2 . . ?
B6 B10 B5 59.63(12) . . ?
B6 B10 B12 107.78(14) . . ?
B5 B10 B12 107.60(14) . . ?
B6 B10 B11 59.68(12) . . ?
B5 B10 B11 106.90(15) . . ?
B12 B10 B11 59.72(12) . . ?
B6 B10 B9 107.80(14) . . ?
B5 B10 B9 59.62(11) . . ?
B12 B10 B9 60.47(11) . . ?
B11 B10 B9 107.81(14) . . ?
B6 B10 H10 121.9 . . ?
B5 B10 H10 122.4 . . ?
B12 B10 H10 121.7 . . ?
B11 B10 H10 122.3 . . ?
B9 B10 H10 121.6 . . ?
C2 B11 B6 59.72(11) . . ?
C2 B11 B12 104.39(14) . . ?
B6 B11 B12 108.17(15) . . ?
C2 B11 B10 105.02(15) . . ?
B6 B11 B10 59.79(12) . . ?
B12 B11 B10 60.10(11) . . ?
C2 B11 B7 58.62(10) . . ?
B6 B11 B7 109.44(14) . . ?
B12 B11 B7 60.32(11) . . ?
B10 B11 B7 108.95(14) . . ?
C2 B11 H11 124.7 . . ?
B6 B11 H11 120.8 . . ?
B12 B11 H11 122.6 . . ?
B10 B11 H11 122.2 . . ?
B7 B11 H11 120.7 . . ?
B11 B12 B8 107.88(14) . . ?
B11 B12 B10 60.19(11) . . ?
B8 B12 B10 108.01(14) . . ?
B11 B12 B7 60.49(12) . . ?
B8 B12 B7 60.17(11) . . ?
B10 B12 B7 109.15(14) . . ?
B11 B12 B9 107.67(14) . . ?
B8 B12 B9 59.83(11) . . ?
B10 B12 B9 59.83(12) . . ?
B7 B12 B9 108.44(13) . . ?
B11 B12 H12 121.8 . . ?
B8 B12 H12 121.9 . . ?
B10 B12 H12 121.4 . . ?
B7 B12 H12 120.9 . . ?
B9 B12 H12 121.9 . . ?
C2' C1' B5' 111.73(14) . . ?
C2' C1' B4' 111.84(14) . . ?
B5' C1' B4' 64.06(11) . . ?
C2' C1' B6' 61.94(10) . . ?
B5' C1' B6' 62.45(11) . . ?
B4' C1' B6' 115.96(14) . . ?
C2' C1' Co3 66.37(8) . . ?
B5' C1' Co3 125.81(13) . . ?
B4' C1' Co3 67.45(8) . . ?
B6' C1' Co3 124.81(11) . . ?
C2' C1' H1' 119.2(14) . . ?
B5' C1' H1' 117.4(13) . . ?
B4' C1' H1' 120.4(14) . . ?
B6' C1' H1' 113.9(13) . . ?
Co3 C1' H1' 107.0(13) . . ?
C1' C2' B11' 111.20(12) . . ?
C1' C2' B7' 111.88(12) . . ?
B11' C2' B7' 64.15(12) . . ?
C1' C2' B6' 61.62(11) . . ?
B11' C2' B6' 62.23(11) . . ?
B7' C2' B6' 115.94(13) . . ?
C1' C2' Co3 66.64(8) . . ?
B11' C2' Co3 125.72(12) . . ?
B7' C2' Co3 67.39(8) . . ?
B6' C2' Co3 124.76(10) . . ?
C1' C2' H2' 117.7(11) . . ?
B11' C2' H2' 117.5(11) . . ?
B7' C2' H2' 122.8(10) . . ?
B6' C2' H2' 111.6(10) . . ?
Co3 C2' H2' 108.4(10) . . ?
C1' B4' B9' 103.17(13) . . ?
C1' B4' B8' 104.96(12) . . ?
B9' B4' B8' 60.62(11) . . ?
C1' B4' B5' 57.57(10) . . ?
B9' B4' B5' 59.56(12) . . ?
B8' B4' B5' 108.57(14) . . ?
C1' B4' Co3 63.76(8) . . ?
B9' B4' Co3 117.98(11) . . ?
B8' B4' Co3 65.41(8) . . ?
B5' B4' Co3 116.70(10) . . ?
C1' B4' H4' 119.3(11) . . ?
B9' B4' H4' 123.6(11) . . ?
B8' B4' H4' 129.9(11) . . ?
B5' B4' H4' 114.1(11) . . ?
Co3 B4' H4' 113.5(11) . . ?
C1' B5' B6' 59.31(11) . . ?
C1' B5' B9' 103.53(14) . . ?
B6' B5' B9' 108.25(15) . . ?
C1' B5' B10' 104.84(14) . . ?
B6' B5' B10' 60.10(11) . . ?
B9' B5' B10' 60.49(13) . . ?
C1' B5' B4' 58.37(10) . . ?
B6' B5' B4' 108.67(13) . . ?
B9' B5' B4' 59.24(12) . . ?
B10' B5' B4' 108.28(16) . . ?
C1' B5' H5' 125.1 . . ?
B6' B5' H5' 120.8 . . ?
B9' B5' H5' 122.9 . . ?
B10' B5' H5' 122.0 . . ?
B4' B5' H5' 121.5 . . ?
C1' B6' C2' 56.44(10) . . ?
C1' B6' B11' 103.73(13) . . ?
C2' B6' B11' 58.07(11) . . ?
C1' B6' B5' 58.24(11) . . ?
C2' B6' B5' 103.96(13) . . ?
B11' B6' B5' 108.38(15) . . ?
C1' B6' B10' 104.11(14) . . ?
C2' B6' B10' 104.30(13) . . ?
B11' B6' B10' 60.58(11) . . ?
B5' B6' B10' 60.21(13) . . ?
C1' B6' H6' 125.4 . . ?
C2' B6' H6' 125.2 . . ?
B11' B6' H6' 122.1 . . ?
B5' B6' H6' 122.1 . . ?
B10' B6' H6' 122.8 . . ?
C2' B7' B12' 103.06(13) . . ?
C2' B7' B11' 57.54(10) . . ?
B12' B7' B11' 59.71(11) . . ?
C2' B7' B8' 104.96(12) . . ?
B12' B7' B8' 59.92(11) . . ?
B11' B7' B8' 108.24(13) . . ?
C2' B7' Co3 63.84(8) . . ?
B12' B7' Co3 117.36(11) . . ?
B11' B7' Co3 116.63(11) . . ?
B8' B7' Co3 65.45(8) . . ?
C2' B7' H7' 118.9(12) . . ?
B12' B7' H7' 121.0(12) . . ?
B11' B7' H7' 110.2(12) . . ?
B8' B7' H7' 132.4(13) . . ?
Co3 B7' H7' 117.7(12) . . ?
B12' B8' B9' 59.27(11) . . ?
B12' B8' B4' 105.81(13) . . ?
B9' B8' B4' 58.74(10) . . ?
B12' B8' B7' 59.15(10) . . ?
B9' B8' B7' 106.16(13) . . ?
B4' B8' B7' 106.29(12) . . ?
B12' B8' Co3 115.14(11) . . ?
B9' B8' Co3 115.15(11) . . ?
B4' B8' Co3 63.97(8) . . ?
B7' B8' Co3 63.64(8) . . ?
B12' B8' H8' 117.0(10) . . ?
B9' B8' H8' 116.6(9) . . ?
B4' B8' H8' 124.5(10) . . ?
B7' B8' H8' 125.1(10) . . ?
Co3 B8' H8' 119.5(10) . . ?
B4' B9' B5' 61.20(11) . . ?
B4' B9' B12' 107.95(13) . . ?
B5' B9' B12' 107.59(14) . . ?
B4' B9' B10' 109.27(13) . . ?
B5' B9' B10' 59.77(11) . . ?
B12' B9' B10' 60.17(11) . . ?
B4' B9' B8' 60.65(11) . . ?
B5' B9' B8' 109.90(14) . . ?
B12' B9' B8' 60.07(11) . . ?
B10' B9' B8' 109.64(14) . . ?
B4' B9' H9' 121.0 . . ?
B5' B9' H9' 121.2 . . ?
B12' B9' H9' 122.3 . . ?
B10' B9' H9' 121.0 . . ?
B8' B9' H9' 120.4 . . ?
B6' B10' B5' 59.68(11) . . ?
B6' B10' B11' 59.35(11) . . ?
B5' B10' B11' 106.99(14) . . ?
B6' B10' B12' 107.16(14) . . ?
B5' B10' B12' 107.16(15) . . ?
B11' B10' B12' 59.89(11) . . ?
B6' B10' B9' 107.33(14) . . ?
B5' B10' B9' 59.75(12) . . ?
B11' B10' B9' 107.36(15) . . ?
B12' B10' B9' 59.64(12) . . ?
B6' B10' H10' 122.3 . . ?
B5' B10' H10' 122.3 . . ?
B11' B10' H10' 122.2 . . ?
B12' B10' H10' 122.1 . . ?
B9' B10' H10' 122.0 . . ?
C2' B11' B6' 59.70(10) . . ?
C2' B11' B12' 103.49(13) . . ?
B6' B11' B12' 107.96(14) . . ?
C2' B11' B10' 105.13(13) . . ?
B6' B11' B10' 60.06(11) . . ?
B12' B11' B10' 60.20(11) . . ?
C2' B11' B7' 58.31(10) . . ?
B6' B11' B7' 109.02(14) . . ?
B12' B11' B7' 59.51(11) . . ?
B10' B11' B7' 108.56(14) . . ?
C2' B11' H11' 125.0 . . ?
B6' B11' H11' 120.8 . . ?
B12' B11' H11' 123.1 . . ?
B10' B11' H11' 121.9 . . ?
B7' B11' H11' 121.2 . . ?
B9' B12' B7' 108.66(14) . . ?
B9' B12' B11' 107.81(13) . . ?
B7' B12' B11' 60.78(11) . . ?
B9' B12' B10' 60.20(12) . . ?
B7' B12' B10' 109.34(14) . . ?
B11' B12' B10' 59.91(11) . . ?
B9' B12' B8' 60.66(11) . . ?
B7' B12' B8' 60.93(11) . . ?
B11' B12' B8' 109.90(13) . . ?
B10' B12' B8' 110.14(14) . . ?
B9' B12' H12' 121.9 . . ?
B7' B12' H12' 120.9 . . ?
B11' B12' H12' 121.4 . . ?
B10' B12' H12' 120.9 . . ?
B8' B12' H12' 120.1 . . ?
C3 N1 B8 176.61(18) . . ?
N1 C3 C4 179.4(2) . . ?
C3 C4 H4A 109.5 . . ?
C3 C4 H4B 109.5 . . ?
H4A C4 H4B 109.5 . . ?
C3 C4 H4C 109.5 . . ?
H4A C4 H4C 109.5 . . ?
H4B C4 H4C 109.5 . . ?

loop_
_geom_bond_atom_site_label_1
_geom_bond_atom_site_label_2
_geom_bond_distance
_geom_bond_site_symmetry_2
_geom_bond_publ_flag
Co3 C2' 2.0342(14) . ?
Co3 C1' 2.0384(18) . ?
Co3 C2 2.0421(17) . ?
Co3 C1 2.0476(18) . ?
Co3 B7' 2.0922(19) . ?
Co3 B7 2.0941(16) . ?
Co3 B4' 2.0987(17) . ?
Co3 B8 2.1016(19) . ?
Co3 B4 2.1066(16) . ?
Co3 B8' 2.1240(18) . ?
C1 C2 1.621(2) . ?
C1 B5 1.691(3) . ?
C1 B4 1.698(3) . ?
C1 B6 1.719(3) . ?
C1 H1 0.93(2) . ?
C2 B11 1.694(3) . ?
C2 B7 1.713(3) . ?
C2 B6 1.726(3) . ?
C2 H2 0.93(2) . ?
B4 B5 1.789(3) . ?
B4 B8 1.793(3) . ?
B4 B9 1.795(3) . ?
B4 H4 1.01(2) . ?
B5 B6 1.767(3) . ?
B5 B9 1.773(3) . ?
B5 B10 1.781(3) . ?
B5 H5 1.1000 . ?
B6 B11 1.770(3) . ?
B6 B10 1.772(3) . ?
B6 H6 1.1000 . ?
B7 B8 1.794(3) . ?
B7 B12 1.797(3) . ?
B7 B11 1.800(3) . ?
B7 H7 1.06(2) . ?
B8 N1 1.507(2) . ?
B8 B12 1.782(3) . ?
B8 B9 1.785(3) . ?
B9 B10 1.786(3) . ?
B9 B12 1.798(3) . ?
B9 H9 1.1000 . ?
B10 B12 1.784(3) . ?
B10 B11 1.785(3) . ?
B10 H10 1.1000 . ?
B11 B12 1.777(3) . ?
B11 H11 1.1000 . ?
B12 H12 1.1000 . ?
C1' C2' 1.624(2) . ?
C1' B5' 1.695(3) . ?
C1' B4' 1.710(2) . ?
C1' B6' 1.714(3) . ?
C1' H1' 0.87(2) . ?
C2' B11' 1.690(2) . ?
C2' B7' 1.705(3) . ?
C2' B6' 1.719(2) . ?
C2' H2' 0.960(18) . ?
B4' B9' 1.771(3) . ?
B4' B8' 1.805(3) . ?
B4' B5' 1.806(3) . ?
B4' H4' 1.09(2) . ?
B5' B6' 1.767(3) . ?
B5' B9' 1.777(3) . ?
B5' B10' 1.777(3) . ?
B5' H5' 1.1000 . ?
B6' B11' 1.762(3) . ?
B6' B10' 1.775(3) . ?
B6' H6' 1.1000 . ?
B7' B12' 1.780(3) . ?
B7' B11' 1.803(3) . ?
B7' B8' 1.812(3) . ?
B7' H7' 1.05(2) . ?
B8' B12' 1.794(3) . ?
B8' B9' 1.805(3) . ?
B8' H8' 1.069(19) . ?
B9' B12' 1.780(3) . ?
B9' B10' 1.790(3) . ?
B9' H9' 1.1000 . ?
B10' B11' 1.784(3) . ?
B10' B12' 1.789(3) . ?
B10' H10' 1.1000 . ?
B11' B12' 1.784(3) . ?
B11' H11' 1.1000 . ?
B12' H12' 1.1000 . ?
N1 C3 1.140(2) . ?
C3 C4 1.451(2) . ?
C4 H4A 0.9600 . ?
C4 H4B 0.9600 . ?
C4 H4C 0.9600 . ?
